data_1539102
loop_
_publ_author_name
'Sillen, L.G.'

_publ_section_title
;
 Die Kristallstruktur einiger Strontium-wismutoxyhalogenide (Sr Bi3 O4
 Cl3, Sr Bi O2 Br, Sr Bi2 O3 Br2, Sr Bi3 O4 Br3)
;
_journal_name_full 'Zeitschrift fuer Anorganische und Allgemeine Chemie'
_journal_page_first 115
_journal_page_last 126
_journal_volume 246
_journal_year 1941
_chemical_formula_sum 'Bi2 Br2 O3 Sr'
_chemical_name_systematic 'Sr Bi2 O3 Br2'
_space_group_IT_number 129
_symmetry_space_group_name_Hall 'P 4ab 2ab -1ab'
_symmetry_space_group_name_H-M 'P 4/n m m :1'
_cell_angle_alpha 90
_cell_angle_beta 90
_cell_angle_gamma 90
_cell_formula_units_Z 2
_cell_length_a 3.99
_cell_length_b 3.99
_cell_length_c 20.82999
_cell_volume 331.616
_citation_journal_id_ASTM ZAACAB
_cod_data_source_file Sillen_ZAACAB_1941_843.cif
_cod_data_source_block Bi2Br2O3Sr1
_cod_original_cell_volume 331.6155
_cod_original_sg_symbol_Hall '-P 4a 2a (x-1/4,y+1/4,z)'
_cod_original_formula_sum 'Bi2 Br2 O3 Sr1'
_cod_database_code 1539102

loop_
_symmetry_equiv_pos_as_xyz
x,y,z
-y+1/2,x+1/2,z
-x,-y,z
y+1/2,-x+1/2,z
x+1/2,-y+1/2,-z
y,x,-z
-x+1/2,y+1/2,-z
-y,-x,-z
-x+1/2,-y+1/2,-z
y,-x,-z
x+1/2,y+1/2,-z
-y,x,-z
-x,y,z
-y+1/2,-x+1/2,z
x,-y,z
y+1/2,x+1/2,z

loop_
_atom_site_label
_atom_site_type_symbol
_atom_site_fract_x
_atom_site_fract_y
_atom_site_fract_z
_atom_site_occupancy
_atom_site_U_iso_or_equiv
O2 O-2 0 0 0 1 0.0
Bi2 Bi+3 0 0.5 0.253 1 0.0
Bi1 Bi+3 0 0.5 0.057 0.5 0.0
Sr2 Sr+2 0 0.5 0.635 0.5 0.0
O1 O-2 0 0 0.309 1 0.0
Br1 Br-1 0 0.5 0.44 1 0.0
Sr1 Sr+2 0 0.5 0.057 0.5 0.0
Br2 Br-1 0 0.5 0.845 1 0.0
Bi3 Bi+3 0 0.5 0.635 0.5 0.0
